data_4349001
loop_
_publ_author_name
'Rota Martir, Diego'
'Bansal, Ashu K.'
'Di Mascio, Vincent'
'Cordes, David B.'
'Henwood, Adam F.'
'Slawin, Alexandra M. Z.'
'Kamer, Paul C. J.'
'Mart\'inez-Sarti, Laura'
'Perteg\'as, Antonio'
'Bolink, Henk J.'
'Samuel, Ifor D. W.'
'Zysman-Colman, Eli'

_publ_section_title
;
 Enhancing the photoluminescence quantum yields of blue-emitting cationic
 iridium(iii) complexes bearing bisphosphine ligands
;
_journal_issue 2
_journal_name_full 'Inorganic Chemistry Frontiers'
_journal_page_first 218
_journal_paper_doi 10.1039/C5QI00177C
_journal_volume 3
_journal_year 2016
_chemical_formula_moiety 'C79 H64 F4 Ir N2 O P2, F6 P'
_chemical_formula_sum 'C79 H64 F10 Ir N2 O P3'
_chemical_formula_weight 1532.51
_space_group_crystal_system triclinic
_space_group_IT_number 2
_space_group_name_Hall '-P 1'
_space_group_name_H-M_alt 'P -1'
_atom_sites_solution_hydrogens geom
_atom_sites_solution_primary direct
_atom_sites_solution_secondary difmap
_audit_creation_date 2015-04-28
_audit_creation_method 'by CrystalStructure 4.1'
_audit_update_record
;
2015-09-09 deposited with the CCDC.
2015-10-29 downloaded from the CCDC.
;
_cell_angle_alpha 104.611(4)
_cell_angle_beta 95.053(3)
_cell_angle_gamma 104.351(4)
_cell_formula_units_Z 2
_cell_length_a 11.785(2)
_cell_length_b 16.055(3)
_cell_length_c 20.759(4)
_cell_measurement_reflns_used 5143
_cell_measurement_temperature 173
_cell_measurement_theta_max 25.30
_cell_measurement_theta_min 1.90
_cell_volume 3634.3(12)
_computing_cell_refinement 'CrystalClear-SM Expert 2.1 b32'
_computing_data_collection 'CrystalClear-SM Expert 2.1 b32 (Rigaku, 2014)'
_computing_data_reduction 'CrystalClear-SM Expert 2.1 b32'
_computing_molecular_graphics 'CrystalStructure 4.1'
_computing_publication_material 'CrystalStructure 4.1 (Rigaku, 2014)'
_computing_structure_refinement 'SHELXL2013 (Sheldrick, 2008)'
_computing_structure_solution 'DIRDIF99-PATTY (Gould, et al., 1999)'
_diffrn_ambient_temperature 173
_diffrn_detector_area_resol_mean 5.814
_diffrn_measured_fraction_theta_full 0.988
_diffrn_measured_fraction_theta_max 0.983
_diffrn_measurement_device_type 'Rigaku XtaLAB P200'
_diffrn_measurement_method \w
_diffrn_radiation_type 'Mo K\a'
_diffrn_radiation_wavelength 0.71075
_diffrn_reflns_av_R_equivalents 0.1252
_diffrn_reflns_Laue_measured_fraction_full 0.988
_diffrn_reflns_Laue_measured_fraction_max 0.983
_diffrn_reflns_limit_h_max 14
_diffrn_reflns_limit_h_min -14
_diffrn_reflns_limit_k_max 19
_diffrn_reflns_limit_k_min -19
_diffrn_reflns_limit_l_max 24
_diffrn_reflns_limit_l_min -25
_diffrn_reflns_number 44023
_diffrn_reflns_point_group_measured_fraction_full 0.988
_diffrn_reflns_point_group_measured_fraction_max 0.983
_diffrn_reflns_theta_full 25.242
_diffrn_reflns_theta_max 25.377
_diffrn_reflns_theta_min 1.807
_diffrn_standards_number 0
_exptl_absorpt_coefficient_mu 1.979
_exptl_absorpt_correction_T_max 0.980
_exptl_absorpt_correction_T_min 0.837
_exptl_absorpt_correction_type multi-scan
_exptl_absorpt_process_details 'REQAB (Rigaku, 1998)'
_exptl_crystal_colour yellow
_exptl_crystal_density_diffrn 1.400
_exptl_crystal_density_method 'not measured'
_exptl_crystal_description platelet
_exptl_crystal_F_000 1544.00
_exptl_crystal_recrystallization_method 'Re-crystallisation from solvent: Dichloromethane/diethyl ether'
_exptl_crystal_size_max 0.100
_exptl_crystal_size_mid 0.060
_exptl_crystal_size_min 0.010
_refine_diff_density_max 2.52
_refine_diff_density_min -1.06
_refine_ls_extinction_method none
_refine_ls_goodness_of_fit_ref 1.057
_refine_ls_hydrogen_treatment constr
_refine_ls_number_parameters 873
_refine_ls_number_reflns 13118
_refine_ls_number_restraints 0
_refine_ls_R_factor_all 0.1392
_refine_ls_R_factor_gt 0.0769
_refine_ls_shift/su_max 0.001
_refine_ls_structure_factor_coef Fsqd
_refine_ls_weighting_details 'w = 1/[\s^2^(Fo^2^)+(0.0917P)^2^] where P=(Fo^2^+2Fc^2^)/3'
_refine_ls_weighting_scheme calc
_refine_ls_wR_factor_gt 0.1546
_refine_ls_wR_factor_ref 0.1815
_reflns_number_gt 8477
_reflns_number_total 13118
_reflns_threshold_expression F^2^>2.0\s(F^2^)
_cod_data_source_file c5qi00177c2.cif
_cod_data_source_block 4a
_cod_original_sg_symbol_H-M P-1
_cod_database_code 4349001

loop_
_space_group_symop_id
_space_group_symop_operation_xyz
1 +X,+Y,+Z
2 -X,-Y,-Z

loop_
_atom_site_label
_atom_site_type_symbol
_atom_site_fract_x
_atom_site_fract_y
_atom_site_fract_z
_atom_site_U_iso_or_equiv
_atom_site_adp_type
_atom_site_occupancy
_atom_site_site_symmetry_order
_atom_site_calc_flag
_atom_site_refinement_flags_posn
_atom_site_refinement_flags_adp
Ir1 Ir 0.23636(3) 0.12708(3) 0.28813(2) 0.02273(15) Uani 1 1 d . .
P1 P 0.4400(2) 0.11435(17) 0.27991(12) 0.0256(6) Uani 1 1 d . .
P2 P 0.1409(2) 0.06466(17) 0.16546(12) 0.0256(6) Uani 1 1 d . .
P91 P 0.0069(3) 0.4082(3) 0.1562(2) 0.0678(11) Uani 1 1 d . .
F10 F 0.3062(6) 0.1384(4) 0.5517(3) 0.0532(17) Uani 1 1 d . .
F12 F 0.4188(7) 0.4086(4) 0.4992(3) 0.0629(19) Uani 1 1 d . .
F31 F -0.0838(5) 0.3083(4) 0.3652(3) 0.0443(15) Uani 1 1 d . .
F33 F -0.1816(5) 0.0076(4) 0.3558(3) 0.0561(17) Uani 1 1 d . .
F91 F 0.1135(7) 0.4879(6) 0.2023(5) 0.106(3) Uani 1 1 d . .
F92 F 0.0959(9) 0.3589(8) 0.1292(7) 0.153(5) Uani 1 1 d . .
F93 F 0.0017(11) 0.3608(7) 0.2155(5) 0.137(4) Uani 1 1 d . .
F94 F -0.1004(7) 0.3271(5) 0.1114(4) 0.084(2) Uani 1 1 d . .
F95 F -0.0857(8) 0.4522(5) 0.1899(5) 0.117(4) Uani 1 1 d . .
F96 F 0.0088(10) 0.4567(10) 0.1026(6) 0.167(6) Uani 1 1 d . .
O45 O 0.3898(5) 0.1280(4) 0.1487(3) 0.0314(16) Uani 1 1 d . .
N1 N 0.2986(6) 0.2606(5) 0.2923(4) 0.0229(17) Uani 1 1 d . .
N22 N 0.1597(6) 0.0049(5) 0.3041(3) 0.0222(17) Uani 1 1 d . .
C2 C 0.3419(8) 0.3191(6) 0.3550(4) 0.026(2) Uani 1 1 d . .
C3 C 0.3804(8) 0.4109(6) 0.3634(5) 0.029(2) Uani 1 1 d . .
H3 H 0.4127 0.4506 0.4072 0.035 Uiso 1 1 calc R U
C4 C 0.3723(8) 0.4454(6) 0.3090(5) 0.031(2) Uani 1 1 d . .
C5 C 0.3255(9) 0.3855(7) 0.2462(5) 0.038(3) Uani 1 1 d . .
H5 H 0.3176 0.4062 0.2074 0.045 Uiso 1 1 calc R U
C6 C 0.2903(8) 0.2947(6) 0.2405(5) 0.028(2) Uani 1 1 d . .
H6 H 0.2583 0.2542 0.1970 0.033 Uiso 1 1 calc R U
C7 C 0.3357(8) 0.2761(6) 0.4095(4) 0.027(2) Uani 1 1 d . .
C8 C 0.2909(7) 0.1817(6) 0.3893(4) 0.022(2) Uani 1 1 d . .
C9 C 0.2822(9) 0.1382(7) 0.4386(5) 0.032(2) Uani 1 1 d . .
H9 H 0.2511 0.0748 0.4265 0.038 Uiso 1 1 calc R U
C10 C 0.3181(9) 0.1856(8) 0.5046(5) 0.037(3) Uani 1 1 d . .
C11 C 0.3629(9) 0.2752(7) 0.5269(5) 0.036(3) Uani 1 1 d . .
H11 H 0.3884 0.3061 0.5734 0.044 Uiso 1 1 calc R U
C12 C 0.3694(9) 0.3186(7) 0.4784(5) 0.036(3) Uani 1 1 d . .
C13 C 0.4062(9) 0.5428(6) 0.3170(5) 0.030(2) Uani 1 1 d . .
C14 C 0.3289(10) 0.5915(7) 0.3424(5) 0.036(3) Uani 1 1 d . .
C15 C 0.3544(10) 0.6799(8) 0.3449(5) 0.043(3) Uani 1 1 d . .
H15 H 0.3021 0.7134 0.3621 0.052 Uiso 1 1 calc R U
C16 C 0.4550(11) 0.7223(7) 0.3228(5) 0.046(3) Uani 1 1 d . .
C17 C 0.5303(11) 0.6729(8) 0.2986(5) 0.046(3) Uani 1 1 d . .
H17 H 0.6003 0.7017 0.2844 0.055 Uiso 1 1 calc R U
C18 C 0.5073(10) 0.5820(7) 0.2941(5) 0.040(3) Uani 1 1 d . .
C19 C 0.2173(11) 0.5503(8) 0.3656(6) 0.055(3) Uani 1 1 d . .
H19A H 0.1755 0.5958 0.3804 0.066 Uiso 1 1 calc R U
H19B H 0.2370 0.5272 0.4033 0.066 Uiso 1 1 calc R U
H19C H 0.1662 0.5010 0.3283 0.066 Uiso 1 1 calc R U
C20 C 0.4826(13) 0.8214(8) 0.3257(6) 0.065(4) Uani 1 1 d . .
H20A H 0.4334 0.8282 0.2879 0.079 Uiso 1 1 calc R U
H20B H 0.5666 0.8443 0.3228 0.079 Uiso 1 1 calc R U
H20C H 0.4654 0.8551 0.3683 0.079 Uiso 1 1 calc R U
C21 C 0.5925(11) 0.5315(8) 0.2682(7) 0.064(4) Uani 1 1 d . .
H21A H 0.5564 0.4887 0.2241 0.077 Uiso 1 1 calc R U
H21B H 0.6117 0.4990 0.2999 0.077 Uiso 1 1 calc R U
H21C H 0.6653 0.5736 0.2636 0.077 Uiso 1 1 calc R U
C23 C 0.0492(8) -0.0074(6) 0.3215(4) 0.024(2) Uani 1 1 d . .
C24 C -0.0026(8) -0.0822(6) 0.3396(4) 0.028(2) Uani 1 1 d . .
H24 H -0.0810 -0.0909 0.3497 0.033 Uiso 1 1 calc R U
C25 C 0.0562(8) -0.1459(6) 0.3435(4) 0.028(2) Uani 1 1 d . .
C26 C 0.1672(9) -0.1325(6) 0.3267(5) 0.032(2) Uani 1 1 d . .
H26 H 0.2104 -0.1747 0.3287 0.039 Uiso 1 1 calc R U
C27 C 0.2162(8) -0.0582(7) 0.3070(5) 0.030(2) Uani 1 1 d . .
H27 H 0.2933 -0.0505 0.2949 0.036 Uiso 1 1 calc R U
C28 C 0.0036(8) 0.0711(6) 0.3264(4) 0.029(2) Uani 1 1 d . .
C29 C 0.0817(8) 0.1468(6) 0.3148(4) 0.024(2) Uani 1 1 d . .
C30 C 0.0477(8) 0.2273(7) 0.3291(5) 0.031(2) Uani 1 1 d . .
H30 H 0.0987 0.2802 0.3237 0.037 Uiso 1 1 calc R U
C31 C -0.0565(9) 0.2293(7) 0.3504(5) 0.035(3) Uani 1 1 d . .
C32 C -0.1361(9) 0.1559(8) 0.3601(5) 0.037(3) Uani 1 1 d . .
H32 H -0.2089 0.1592 0.3754 0.044 Uiso 1 1 calc R U
C33 C -0.1033(8) 0.0789(7) 0.3463(5) 0.030(2) Uani 1 1 d . .
C34 C 0.0033(8) -0.2254(7) 0.3678(5) 0.032(2) Uani 1 1 d . .
C35 C -0.0184(10) -0.3107(8) 0.3254(6) 0.048(3) Uani 1 1 d . .
C36 C -0.0650(11) -0.3848(8) 0.3493(7) 0.056(3) Uani 1 1 d . .
H36 H -0.0786 -0.4438 0.3204 0.067 Uiso 1 1 calc R U
C37 C -0.0905(11) -0.3737(9) 0.4125(8) 0.060(4) Uani 1 1 d . .
C38 C -0.0696(10) -0.2873(9) 0.4544(6) 0.052(3) Uani 1 1 d . .
H38 H -0.0877 -0.2793 0.4988 0.062 Uiso 1 1 calc R U
C39 C -0.0234(9) -0.2130(7) 0.4336(5) 0.040(3) Uani 1 1 d . .
C40 C 0.0069(17) -0.3295(8) 0.2535(7) 0.086(5) Uani 1 1 d . .
H40A H 0.0925 -0.3085 0.2540 0.104 Uiso 1 1 calc R U
H40B H -0.0341 -0.2979 0.2289 0.104 Uiso 1 1 calc R U
H40C H -0.0215 -0.3941 0.2313 0.104 Uiso 1 1 calc R U
C41 C -0.1434(14) -0.4530(9) 0.4381(9) 0.093(5) Uani 1 1 d . .
H41A H -0.0953 -0.4953 0.4300 0.112 Uiso 1 1 calc R U
H41B H -0.2246 -0.4830 0.4144 0.112 Uiso 1 1 calc R U
H41C H -0.1444 -0.4319 0.4866 0.112 Uiso 1 1 calc R U
C42 C 0.0015(12) -0.1212(8) 0.4815(5) 0.056(3) Uani 1 1 d . .
H42A H -0.0134 -0.1262 0.5263 0.067 Uiso 1 1 calc R U
H42B H -0.0503 -0.0890 0.4653 0.067 Uiso 1 1 calc R U
H42C H 0.0846 -0.0881 0.4843 0.067 Uiso 1 1 calc R U
C43 C 0.5325(8) 0.1967(6) 0.2459(5) 0.028(2) Uani 1 1 d . .
C44 C 0.4944(8) 0.1931(7) 0.1800(5) 0.031(2) Uani 1 1 d . .
C46 C 0.3175(8) 0.1530(6) 0.1050(5) 0.028(2) Uani 1 1 d . .
C47 C 0.1967(8) 0.1252(6) 0.1057(4) 0.026(2) Uani 1 1 d . .
C48 C 0.1236(9) 0.1518(6) 0.0622(4) 0.031(2) Uani 1 1 d . .
H48 H 0.0398 0.1313 0.0584 0.037 Uiso 1 1 calc R U
C49 C 0.1727(9) 0.2074(7) 0.0251(5) 0.034(2) Uani 1 1 d . .
H49 H 0.1223 0.2265 -0.0028 0.041 Uiso 1 1 calc R U
C50 C 0.2946(9) 0.2359(7) 0.0276(5) 0.038(3) Uani 1 1 d . .
H50 H 0.3263 0.2751 0.0021 0.046 Uiso 1 1 calc R U
C51 C 0.3706(9) 0.2083(7) 0.0668(5) 0.036(2) Uani 1 1 d . .
C52 C 0.5013(9) 0.2313(8) 0.0713(5) 0.045(3) Uani 1 1 d . .
C53 C 0.5531(8) 0.2477(7) 0.1447(5) 0.035(2) Uani 1 1 d . .
C54 C 0.6573(9) 0.3108(7) 0.1791(5) 0.040(3) Uani 1 1 d . .
H54 H 0.6996 0.3516 0.1575 0.048 Uiso 1 1 calc R U
C55 C 0.7011(8) 0.3157(7) 0.2446(5) 0.036(3) Uani 1 1 d . .
H55 H 0.7737 0.3589 0.2670 0.044 Uiso 1 1 calc R U
C56 C 0.6414(8) 0.2594(6) 0.2770(5) 0.031(2) Uani 1 1 d . .
H56 H 0.6738 0.2625 0.3214 0.037 Uiso 1 1 calc R U
C57 C 0.5509(10) 0.3103(10) 0.0457(7) 0.078(5) Uani 1 1 d . .
H57A H 0.5362 0.3640 0.0744 0.094 Uiso 1 1 calc R U
H57B H 0.5122 0.2986 -0.0007 0.094 Uiso 1 1 calc R U
H57C H 0.6365 0.3197 0.0467 0.094 Uiso 1 1 calc R U
C58 C 0.5343(11) 0.1503(10) 0.0285(6) 0.069(4) Uani 1 1 d . .
H58A H 0.4962 0.1356 -0.0184 0.082 Uiso 1 1 calc R U
H58B H 0.5071 0.0988 0.0460 0.082 Uiso 1 1 calc R U
H58C H 0.6206 0.1649 0.0307 0.082 Uiso 1 1 calc R U
C59 C 0.5222(8) 0.1309(7) 0.3637(5) 0.027(2) Uani 1 1 d . .
C60 C 0.5675(8) 0.2149(7) 0.4098(5) 0.032(2) Uani 1 1 d . .
H60 H 0.5578 0.2663 0.3977 0.038 Uiso 1 1 calc R U
C61 C 0.6268(9) 0.2250(8) 0.4731(5) 0.040(3) Uani 1 1 d . .
H61 H 0.6583 0.2832 0.5039 0.048 Uiso 1 1 calc R U
C62 C 0.6402(9) 0.1521(9) 0.4914(5) 0.046(3) Uani 1 1 d . .
H62 H 0.6817 0.1594 0.5347 0.056 Uiso 1 1 calc R U
C63 C 0.5934(10) 0.0667(8) 0.4469(5) 0.047(3) Uani 1 1 d . .
H63 H 0.6007 0.0153 0.4598 0.056 Uiso 1 1 calc R U
C64 C 0.5367(9) 0.0582(7) 0.3842(5) 0.034(2) Uani 1 1 d . .
H64 H 0.5060 -0.0001 0.3535 0.041 Uiso 1 1 calc R U
C65 C 0.4775(8) 0.0143(7) 0.2324(5) 0.030(2) Uani 1 1 d . .
C66 C 0.5951(9) 0.0106(7) 0.2394(5) 0.037(3) Uani 1 1 d . .
H66 H 0.6562 0.0609 0.2668 0.044 Uiso 1 1 calc R U
C67 C 0.6219(10) -0.0667(8) 0.2063(5) 0.045(3) Uani 1 1 d . .
H67 H 0.7014 -0.0699 0.2128 0.054 Uiso 1 1 calc R U
C68 C 0.5380(10) -0.1374(8) 0.1651(5) 0.046(3) Uani 1 1 d . .
H68 H 0.5589 -0.1894 0.1426 0.055 Uiso 1 1 calc R U
C69 C 0.4224(11) -0.1352(8) 0.1551(6) 0.054(3) Uani 1 1 d . .
H69 H 0.3635 -0.1848 0.1253 0.065 Uiso 1 1 calc R U
C70 C 0.3920(9) -0.0580(7) 0.1898(5) 0.035(3) Uani 1 1 d . .
H70 H 0.3120 -0.0561 0.1837 0.042 Uiso 1 1 calc R U
C71 C -0.0149(8) 0.0631(6) 0.1510(4) 0.025(2) Uani 1 1 d . .
C72 C -0.0445(9) 0.1423(7) 0.1729(5) 0.034(2) Uani 1 1 d . .
H72 H 0.0153 0.1951 0.1978 0.040 Uiso 1 1 calc R U
C73 C -0.1593(11) 0.1460(9) 0.1593(5) 0.046(3) Uani 1 1 d . .
H73 H -0.1782 0.2009 0.1760 0.055 Uiso 1 1 calc R U
C74 C -0.2449(10) 0.0726(10) 0.1223(6) 0.049(3) Uani 1 1 d . .
H74 H -0.3240 0.0755 0.1128 0.059 Uiso 1 1 calc R U
C75 C -0.2170(9) -0.0068(9) 0.0985(5) 0.045(3) Uani 1 1 d . .
H75 H -0.2766 -0.0586 0.0717 0.054 Uiso 1 1 calc R U
C76 C -0.1030(9) -0.0111(7) 0.1133(5) 0.035(2) Uani 1 1 d . .
H76 H -0.0849 -0.0664 0.0972 0.042 Uiso 1 1 calc R U
C77 C 0.1314(8) -0.0515(7) 0.1209(4) 0.028(2) Uani 1 1 d . .
C78 C 0.1674(8) -0.0738(7) 0.0586(5) 0.030(2) Uani 1 1 d . .
H78 H 0.2007 -0.0276 0.0392 0.036 Uiso 1 1 calc R U
C79 C 0.1557(9) -0.1621(8) 0.0241(5) 0.039(3) Uani 1 1 d . .
H79 H 0.1804 -0.1759 -0.0188 0.047 Uiso 1 1 calc R U
C80 C 0.1089(9) -0.2293(7) 0.0515(5) 0.037(3) Uani 1 1 d . .
H80 H 0.1020 -0.2898 0.0281 0.044 Uiso 1 1 calc R U
C81 C 0.0712(9) -0.2086(7) 0.1141(5) 0.039(3) Uani 1 1 d . .
H81 H 0.0387 -0.2550 0.1335 0.047 Uiso 1 1 calc R U
C82 C 0.0813(8) -0.1206(7) 0.1477(5) 0.034(2) Uani 1 1 d . .
H82 H 0.0537 -0.1070 0.1896 0.040 Uiso 1 1 calc R U

loop_
_atom_site_aniso_label
_atom_site_aniso_U_11
_atom_site_aniso_U_22
_atom_site_aniso_U_33
_atom_site_aniso_U_23
_atom_site_aniso_U_13
_atom_site_aniso_U_12
Ir1 0.0248(2) 0.0249(2) 0.0192(2) 0.00736(15) 0.00207(14) 0.00766(15)
P1 0.0244(13) 0.0296(15) 0.0241(13) 0.0091(11) 0.0023(10) 0.0088(11)
P2 0.0260(13) 0.0312(15) 0.0195(12) 0.0065(11) 0.0021(10) 0.0092(11)
P91 0.059(2) 0.063(2) 0.071(2) 0.005(2) 0.0127(19) 0.011(2)
F10 0.088(5) 0.046(4) 0.028(3) 0.018(3) 0.005(3) 0.017(3)
F12 0.099(5) 0.045(4) 0.038(4) 0.007(3) -0.001(4) 0.018(4)
F31 0.049(4) 0.037(4) 0.055(4) 0.011(3) 0.015(3) 0.026(3)
F33 0.041(4) 0.059(4) 0.079(5) 0.027(4) 0.020(3) 0.021(3)
F91 0.070(5) 0.080(6) 0.133(8) 0.005(5) -0.015(5) -0.005(5)
F92 0.096(7) 0.166(10) 0.170(11) -0.030(8) 0.016(7) 0.069(7)
F93 0.176(11) 0.111(8) 0.097(7) 0.034(6) -0.007(7) -0.006(7)
F94 0.076(5) 0.075(5) 0.069(5) -0.014(4) 0.016(4) 0.000(4)
F95 0.094(6) 0.063(5) 0.153(9) -0.030(6) 0.049(6) 0.001(5)
F96 0.127(9) 0.205(13) 0.142(10) 0.106(10) -0.028(8) -0.042(9)
O45 0.031(4) 0.042(4) 0.027(4) 0.019(3) 0.003(3) 0.012(3)
N1 0.021(4) 0.024(4) 0.021(4) 0.003(4) 0.001(3) 0.007(3)
N22 0.031(4) 0.017(4) 0.018(4) 0.005(3) -0.001(3) 0.008(4)
C2 0.024(5) 0.033(6) 0.025(5) 0.012(5) 0.002(4) 0.011(4)
C3 0.035(5) 0.027(6) 0.024(5) 0.009(4) -0.002(4) 0.005(5)
C4 0.036(6) 0.025(6) 0.030(6) 0.008(5) -0.001(5) 0.003(5)
C5 0.043(6) 0.033(7) 0.034(6) 0.014(5) -0.001(5) 0.003(5)
C6 0.035(5) 0.028(6) 0.022(5) 0.009(4) -0.001(4) 0.011(5)
C7 0.029(5) 0.033(6) 0.018(5) 0.009(4) 0.001(4) 0.008(5)
C8 0.024(5) 0.021(5) 0.019(5) 0.007(4) 0.002(4) 0.002(4)
C9 0.044(6) 0.023(6) 0.030(6) 0.012(5) 0.005(5) 0.010(5)
C10 0.048(6) 0.054(8) 0.018(5) 0.022(5) 0.006(5) 0.019(6)
C11 0.062(7) 0.033(7) 0.015(5) 0.010(5) 0.001(5) 0.013(6)
C12 0.045(6) 0.024(6) 0.030(6) -0.004(5) 0.002(5) 0.008(5)
C13 0.044(6) 0.021(6) 0.027(5) 0.011(4) 0.001(5) 0.007(5)
C14 0.054(7) 0.021(6) 0.029(6) 0.009(5) -0.003(5) 0.006(5)
C15 0.060(8) 0.047(8) 0.027(6) 0.013(5) 0.007(5) 0.020(6)
C16 0.075(9) 0.032(7) 0.020(6) 0.004(5) -0.013(6) 0.009(7)
C17 0.059(7) 0.045(8) 0.032(6) 0.014(5) 0.006(6) 0.007(6)
C18 0.057(7) 0.028(7) 0.036(6) 0.011(5) 0.005(5) 0.012(6)
C19 0.060(8) 0.052(8) 0.064(8) 0.022(7) 0.023(7) 0.025(7)
C20 0.110(11) 0.036(7) 0.059(8) 0.027(6) 0.000(8) 0.026(7)
C21 0.058(8) 0.051(8) 0.086(10) 0.024(7) 0.016(7) 0.013(7)
C23 0.021(5) 0.025(6) 0.022(5) 0.003(4) 0.000(4) 0.004(4)
C24 0.023(5) 0.027(6) 0.029(5) 0.008(5) 0.003(4) 0.002(5)
C25 0.034(6) 0.020(6) 0.028(5) 0.008(4) 0.003(4) 0.001(5)
C26 0.042(6) 0.019(6) 0.043(6) 0.013(5) 0.012(5) 0.015(5)
C27 0.029(5) 0.031(6) 0.030(5) 0.005(5) 0.007(4) 0.015(5)
C28 0.035(6) 0.034(6) 0.018(5) 0.010(4) 0.002(4) 0.010(5)
C29 0.031(5) 0.017(5) 0.027(5) 0.007(4) 0.005(4) 0.011(4)
C30 0.025(5) 0.034(6) 0.032(6) 0.010(5) 0.001(4) 0.006(5)
C31 0.037(6) 0.036(7) 0.034(6) 0.007(5) -0.004(5) 0.022(5)
C32 0.026(5) 0.051(8) 0.040(6) 0.018(6) 0.006(5) 0.016(5)
C33 0.026(5) 0.036(7) 0.033(6) 0.024(5) 0.007(4) 0.003(5)
C34 0.037(6) 0.025(6) 0.035(6) 0.012(5) 0.004(5) 0.009(5)
C35 0.052(7) 0.043(8) 0.056(8) 0.021(7) 0.012(6) 0.018(6)
C36 0.073(9) 0.026(7) 0.065(9) 0.019(6) 0.006(7) 0.005(6)
C37 0.067(9) 0.042(9) 0.085(10) 0.043(8) 0.011(7) 0.014(7)
C38 0.046(7) 0.056(9) 0.065(8) 0.041(7) 0.017(6) 0.011(6)
C39 0.045(6) 0.038(7) 0.040(6) 0.016(6) 0.007(5) 0.012(5)
C40 0.154(15) 0.033(8) 0.061(9) 0.003(7) 0.014(10) 0.019(9)
C41 0.097(12) 0.057(9) 0.140(15) 0.059(10) 0.028(11) 0.009(9)
C42 0.078(9) 0.058(8) 0.035(6) 0.023(6) 0.014(6) 0.014(7)
C43 0.027(5) 0.031(6) 0.030(5) 0.013(5) 0.006(4) 0.010(5)
C44 0.022(5) 0.037(6) 0.036(6) 0.020(5) 0.007(4) 0.002(5)
C46 0.027(5) 0.030(6) 0.027(5) 0.007(5) 0.001(4) 0.012(5)
C47 0.035(6) 0.026(6) 0.015(5) 0.001(4) 0.002(4) 0.010(5)
C48 0.034(5) 0.031(6) 0.025(5) 0.008(5) 0.000(4) 0.008(5)
C49 0.044(6) 0.040(6) 0.026(5) 0.013(5) 0.003(5) 0.021(5)
C50 0.045(7) 0.050(7) 0.029(6) 0.022(5) 0.010(5) 0.019(6)
C51 0.039(6) 0.045(7) 0.029(6) 0.014(5) 0.007(5) 0.015(5)
C52 0.031(6) 0.071(8) 0.046(7) 0.036(6) 0.011(5) 0.019(6)
C53 0.028(6) 0.048(7) 0.036(6) 0.022(5) 0.009(5) 0.012(5)
C54 0.045(7) 0.047(7) 0.054(7) 0.038(6) 0.020(6) 0.027(6)
C55 0.025(5) 0.041(7) 0.046(7) 0.019(5) 0.006(5) 0.007(5)
C56 0.029(5) 0.039(6) 0.026(5) 0.011(5) 0.004(4) 0.011(5)
C57 0.041(7) 0.126(13) 0.080(10) 0.081(10) 0.001(7) -0.004(8)
C58 0.045(7) 0.138(13) 0.042(7) 0.036(8) 0.015(6) 0.045(8)
C59 0.022(5) 0.036(6) 0.029(5) 0.013(5) 0.006(4) 0.011(5)
C60 0.030(5) 0.043(7) 0.026(5) 0.011(5) 0.000(4) 0.016(5)
C61 0.046(6) 0.041(7) 0.031(6) 0.003(5) 0.003(5) 0.013(5)
C62 0.044(7) 0.071(9) 0.028(6) 0.018(7) 0.002(5) 0.022(6)
C63 0.065(8) 0.057(8) 0.033(6) 0.023(6) 0.007(6) 0.031(7)
C64 0.042(6) 0.039(7) 0.024(5) 0.010(5) 0.005(5) 0.014(5)
C65 0.032(6) 0.033(6) 0.031(5) 0.013(5) 0.009(5) 0.017(5)
C66 0.037(6) 0.042(7) 0.034(6) 0.013(5) 0.012(5) 0.012(5)
C67 0.045(7) 0.065(9) 0.037(6) 0.013(6) 0.012(6) 0.036(7)
C68 0.059(8) 0.052(8) 0.030(6) 0.002(6) 0.006(6) 0.031(7)
C69 0.071(9) 0.052(8) 0.036(6) -0.003(6) -0.007(6) 0.031(7)
C70 0.037(6) 0.045(7) 0.023(5) 0.005(5) -0.006(5) 0.021(5)
C71 0.034(5) 0.031(6) 0.015(5) 0.009(4) 0.007(4) 0.016(5)
C72 0.032(6) 0.043(7) 0.028(5) 0.012(5) 0.002(4) 0.014(5)
C73 0.058(8) 0.061(8) 0.036(6) 0.018(6) 0.015(6) 0.038(7)
C74 0.028(6) 0.083(10) 0.049(7) 0.032(7) 0.010(6) 0.020(7)
C75 0.029(6) 0.064(9) 0.040(6) 0.020(6) -0.002(5) 0.010(6)
C76 0.038(6) 0.037(6) 0.028(6) 0.004(5) 0.006(5) 0.013(5)
C77 0.021(5) 0.049(7) 0.017(5) 0.006(5) -0.003(4) 0.017(5)
C78 0.027(5) 0.033(6) 0.028(5) 0.005(5) -0.001(4) 0.011(5)
C79 0.033(6) 0.053(8) 0.031(6) 0.004(6) 0.006(5) 0.017(5)
C80 0.047(6) 0.026(6) 0.031(6) -0.004(5) -0.001(5) 0.014(5)
C81 0.047(6) 0.022(6) 0.036(6) -0.001(5) -0.012(5) 0.004(5)
C82 0.032(6) 0.038(7) 0.025(5) 0.008(5) -0.005(4) 0.004(5)

loop_
_atom_type_symbol
_atom_type_description
_atom_type_scat_dispersion_real
_atom_type_scat_dispersion_imag
_atom_type_scat_source
C C 0.0033 0.0016
;
International Tables for Crystallography
(Vol. C, Tables 4.2.6.8 and 6.1.1.4)
;
H H 0.0000 0.0000
;
International Tables for Crystallography
(Vol. C, Table 6.1.1.4)
;
F F 0.0171 0.0103
;
International Tables for Crystallography
(Vol. C, Tables 4.2.6.8 and 6.1.1.4)
;
Ir Ir -1.4442 7.9887
;
International Tables for Crystallography
(Vol. C, Tables 4.2.6.8 and 6.1.1.4)
;
N N 0.0061 0.0033
;
International Tables for Crystallography
(Vol. C, Tables 4.2.6.8 and 6.1.1.4)
;
O O 0.0106 0.0060
;
International Tables for Crystallography
(Vol. C, Tables 4.2.6.8 and 6.1.1.4)
;
P P 0.1023 0.0942
;
International Tables for Crystallography
(Vol. C, Tables 4.2.6.8 and 6.1.1.4)
;

loop_
_geom_angle_atom_site_label_1
_geom_angle_atom_site_label_2
_geom_angle_atom_site_label_3
_geom_angle
C29 Ir1 C8 81.2(3)
C29 Ir1 N1 90.4(3)
C8 Ir1 N1 79.9(3)
C29 Ir1 N22 79.8(3)
C8 Ir1 N22 89.7(3)
N1 Ir1 N22 166.8(3)
C29 Ir1 P1 168.6(2)
C8 Ir1 P1 87.4(2)
N1 Ir1 P1 88.2(2)
N22 Ir1 P1 99.6(2)
C29 Ir1 P2 90.5(3)
C8 Ir1 P2 171.7(2)
N1 Ir1 P2 99.3(2)
N22 Ir1 P2 89.78(19)
P1 Ir1 P2 100.81(8)
C43 P1 C59 104.7(4)
C43 P1 C65 98.4(4)
C59 P1 C65 99.7(4)
C43 P1 Ir1 115.2(3)
C59 P1 Ir1 110.7(3)
C65 P1 Ir1 125.3(3)
C71 P2 C77 100.7(4)
C71 P2 C47 99.1(4)
C77 P2 C47 102.5(4)
C71 P2 Ir1 113.7(3)
C77 P2 Ir1 119.1(3)
C47 P2 Ir1 118.6(3)
F96 P91 F92 94.4(9)
F96 P91 F95 92.3(8)
F92 P91 F95 173.3(8)
F96 P91 F91 90.0(6)
F92 P91 F91 89.3(6)
F95 P91 F91 91.3(5)
F96 P91 F94 91.5(6)
F92 P91 F94 90.7(5)
F95 P91 F94 88.5(4)
F91 P91 F94 178.5(6)
F96 P91 F93 176.8(9)
F92 P91 F93 88.6(8)
F95 P91 F93 84.7(7)
F91 P91 F93 89.0(6)
F94 P91 F93 89.4(5)
C44 O45 C46 114.7(7)
C6 N1 C2 117.9(8)
C6 N1 Ir1 125.7(6)
C2 N1 Ir1 116.2(6)
C27 N22 C23 117.7(8)
C27 N22 Ir1 124.9(6)
C23 N22 Ir1 116.8(6)
N1 C2 C3 120.5(8)
N1 C2 C7 113.8(8)
C3 C2 C7 125.6(8)
C4 C3 C2 121.0(9)
C4 C3 H3 119.5
C2 C3 H3 119.5
C5 C4 C3 117.7(9)
C5 C4 C13 120.1(8)
C3 C4 C13 122.1(9)
C4 C5 C6 118.9(9)
C4 C5 H5 120.5
C6 C5 H5 120.5
N1 C6 C5 124.0(9)
N1 C6 H6 118.0
C5 C6 H6 118.0
C12 C7 C8 117.4(8)
C12 C7 C2 126.7(9)
C8 C7 C2 115.9(8)
C9 C8 C7 118.1(8)
C9 C8 Ir1 127.7(7)
C7 C8 Ir1 114.1(6)
C10 C9 C8 120.2(9)
C10 C9 H9 119.9
C8 C9 H9 119.9
C11 C10 C9 124.5(9)
C11 C10 F10 118.0(9)
C9 C10 F10 117.5(9)
C10 C11 C12 115.5(9)
C10 C11 H11 122.3
C12 C11 H11 122.3
F12 C12 C11 116.7(9)
F12 C12 C7 118.9(9)
C11 C12 C7 124.3(9)
C18 C13 C14 121.6(9)
C18 C13 C4 119.9(9)
C14 C13 C4 118.3(9)
C15 C14 C13 118.8(10)
C15 C14 C19 118.3(10)
C13 C14 C19 122.8(9)
C14 C15 C16 121.6(11)
C14 C15 H15 119.2
C16 C15 H15 119.2
C17 C16 C15 118.3(10)
C17 C16 C20 120.5(12)
C15 C16 C20 121.2(12)
C16 C17 C18 122.2(11)
C16 C17 H17 118.9
C18 C17 H17 118.9
C13 C18 C17 117.3(10)
C13 C18 C21 122.4(10)
C17 C18 C21 120.2(10)
C14 C19 H19A 109.5
C14 C19 H19B 109.5
H19A C19 H19B 109.5
C14 C19 H19C 109.5
H19A C19 H19C 109.5
H19B C19 H19C 109.5
C16 C20 H20A 109.5
C16 C20 H20B 109.5
H20A C20 H20B 109.5
C16 C20 H20C 109.5
H20A C20 H20C 109.5
H20B C20 H20C 109.5
C18 C21 H21A 109.5
C18 C21 H21B 109.5
H21A C21 H21B 109.5
C18 C21 H21C 109.5
H21A C21 H21C 109.5
H21B C21 H21C 109.5
N22 C23 C24 120.5(8)
N22 C23 C28 113.1(8)
C24 C23 C28 126.0(8)
C23 C24 C25 121.5(9)
C23 C24 H24 119.2
C25 C24 H24 119.2
C26 C25 C24 117.5(8)
C26 C25 C34 120.3(9)
C24 C25 C34 122.1(9)
C25 C26 C27 119.9(9)
C25 C26 H26 120.1
C27 C26 H26 120.1
N22 C27 C26 122.8(9)
N22 C27 H27 118.6
C26 C27 H27 118.6
C33 C28 C29 118.4(9)
C33 C28 C23 125.5(9)
C29 C28 C23 115.9(8)
C30 C29 C28 117.0(8)
C30 C29 Ir1 128.4(7)
C28 C29 Ir1 114.3(6)
C31 C30 C29 120.4(9)
C31 C30 H30 119.8
C29 C30 H30 119.8
C30 C31 F31 118.2(9)
C30 C31 C32 123.9(10)
F31 C31 C32 117.8(9)
C33 C32 C31 115.6(9)
C33 C32 H32 122.2
C31 C32 H32 122.2
F33 C33 C32 115.2(9)
F33 C33 C28 120.1(9)
C32 C33 C28 124.6(9)
C35 C34 C39 120.0(9)
C35 C34 C25 119.7(9)
C39 C34 C25 120.3(9)
C34 C35 C36 119.2(11)
C34 C35 C40 123.0(10)
C36 C35 C40 117.7(11)
C37 C36 C35 121.3(11)
C37 C36 H36 119.4
C35 C36 H36 119.4
C36 C37 C38 118.9(11)
C36 C37 C41 121.7(13)
C38 C37 C41 119.4(13)
C39 C38 C37 122.0(11)
C39 C38 H38 119.0
C37 C38 H38 119.0
C38 C39 C34 118.6(10)
C38 C39 C42 120.0(10)
C34 C39 C42 121.3(9)
C35 C40 H40A 109.5
C35 C40 H40B 109.5
H40A C40 H40B 109.5
C35 C40 H40C 109.5
H40A C40 H40C 109.5
H40B C40 H40C 109.5
C37 C41 H41A 109.5
C37 C41 H41B 109.5
H41A C41 H41B 109.5
C37 C41 H41C 109.5
H41A C41 H41C 109.5
H41B C41 H41C 109.5
C39 C42 H42A 109.5
C39 C42 H42B 109.5
H42A C42 H42B 109.5
C39 C42 H42C 109.5
H42A C42 H42C 109.5
H42B C42 H42C 109.5
C44 C43 C56 116.0(8)
C44 C43 P1 116.1(7)
C56 C43 P1 127.7(7)
C53 C44 O45 119.5(8)
C53 C44 C43 125.0(9)
O45 C44 C43 115.5(8)
C47 C46 O45 116.4(8)
C47 C46 C51 124.7(8)
O45 C46 C51 118.9(8)
C46 C47 C48 116.3(8)
C46 C47 P2 120.1(7)
C48 C47 P2 123.4(7)
C49 C48 C47 120.4(9)
C49 C48 H48 119.8
C47 C48 H48 119.8
C48 C49 C50 121.2(9)
C48 C49 H49 119.4
C50 C49 H49 119.4
C51 C50 C49 121.0(9)
C51 C50 H50 119.5
C49 C50 H50 119.5
C50 C51 C46 116.3(9)
C50 C51 C52 125.8(9)
C46 C51 C52 117.9(8)
C51 C52 C57 112.9(9)
C51 C52 C53 107.2(8)
C57 C52 C53 111.8(10)
C51 C52 C58 108.6(10)
C57 C52 C58 107.9(10)
C53 C52 C58 108.3(9)
C44 C53 C54 116.2(9)
C44 C53 C52 117.9(9)
C54 C53 C52 125.9(9)
C53 C54 C55 121.1(9)
C53 C54 H54 119.5
C55 C54 H54 119.5
C56 C55 C54 120.7(9)
C56 C55 H55 119.7
C54 C55 H55 119.7
C55 C56 C43 120.9(9)
C55 C56 H56 119.5
C43 C56 H56 119.5
C52 C57 H57A 109.5
C52 C57 H57B 109.5
H57A C57 H57B 109.5
C52 C57 H57C 109.5
H57A C57 H57C 109.5
H57B C57 H57C 109.5
C52 C58 H58A 109.5
C52 C58 H58B 109.5
H58A C58 H58B 109.5
C52 C58 H58C 109.5
H58A C58 H58C 109.5
H58B C58 H58C 109.5
C64 C59 C60 117.2(8)
C64 C59 P1 120.5(7)
C60 C59 P1 122.3(7)
C61 C60 C59 120.9(10)
C61 C60 H60 119.5
C59 C60 H60 119.5
C62 C61 C60 120.2(10)
C62 C61 H61 119.9
C60 C61 H61 119.9
C61 C62 C63 120.3(10)
C61 C62 H62 119.9
C63 C62 H62 119.9
C64 C63 C62 118.7(10)
C64 C63 H63 120.7
C62 C63 H63 120.7
C63 C64 C59 122.7(10)
C63 C64 H64 118.7
C59 C64 H64 118.7
C70 C65 C66 118.7(9)
C70 C65 P1 121.4(7)
C66 C65 P1 119.9(8)
C67 C66 C65 119.7(10)
C67 C66 H66 120.2
C65 C66 H66 120.2
C68 C67 C66 121.4(10)
C68 C67 H67 119.3
C66 C67 H67 119.3
C67 C68 C69 120.6(11)
C67 C68 H68 119.7
C69 C68 H68 119.7
C68 C69 C70 119.1(11)
C68 C69 H69 120.4
C70 C69 H69 120.4
C65 C70 C69 120.5(9)
C65 C70 H70 119.8
C69 C70 H70 119.8
C76 C71 C72 117.7(8)
C76 C71 P2 123.2(7)
C72 C71 P2 118.8(7)
C73 C72 C71 121.1(10)
C73 C72 H72 119.4
C71 C72 H72 119.4
C74 C73 C72 120.5(11)
C74 C73 H73 119.7
C72 C73 H73 119.7
C73 C74 C75 119.4(10)
C73 C74 H74 120.3
C75 C74 H74 120.3
C76 C75 C74 120.1(11)
C76 C75 H75 119.9
C74 C75 H75 119.9
C71 C76 C75 121.1(10)
C71 C76 H76 119.5
C75 C76 H76 119.5
C78 C77 C82 118.1(9)
C78 C77 P2 121.7(8)
C82 C77 P2 120.2(7)
C79 C78 C77 121.4(10)
C79 C78 H78 119.3
C77 C78 H78 119.3
C80 C79 C78 120.1(10)
C80 C79 H79 120.0
C78 C79 H79 120.0
C79 C80 C81 119.7(9)
C79 C80 H80 120.2
C81 C80 H80 120.2
C82 C81 C80 119.9(10)
C82 C81 H81 120.1
C80 C81 H81 120.1
C81 C82 C77 120.9(10)
C81 C82 H82 119.5
C77 C82 H82 119.5

loop_
_geom_bond_atom_site_label_1
_geom_bond_atom_site_label_2
_geom_bond_distance
Ir1 C29 2.026(9)
Ir1 C8 2.037(8)
Ir1 N1 2.064(7)
Ir1 N22 2.068(7)
Ir1 P1 2.476(2)
Ir1 P2 2.531(2)
P1 C43 1.824(9)
P1 C59 1.838(9)
P1 C65 1.838(10)
P2 C71 1.827(9)
P2 C77 1.831(10)
P2 C47 1.832(9)
P91 F96 1.509(11)
P91 F92 1.528(10)
P91 F95 1.564(9)
P91 F91 1.583(9)
P91 F94 1.589(8)
P91 F93 1.602(11)
F10 C10 1.377(11)
F12 C12 1.355(11)
F31 C31 1.354(11)
F33 C33 1.351(11)
O45 C44 1.382(11)
O45 C46 1.389(10)
N1 C6 1.329(11)
N1 C2 1.367(11)
N22 C27 1.353(11)
N22 C23 1.362(11)
C2 C3 1.391(13)
C2 C7 1.465(12)
C3 C4 1.383(13)
C3 H3 0.9500
C4 C5 1.383(13)
C4 C13 1.476(13)
C5 C6 1.384(13)
C5 H5 0.9500
C6 H6 0.9500
C7 C12 1.393(13)
C7 C8 1.413(13)
C8 C9 1.374(12)
C9 C10 1.360(13)
C9 H9 0.9500
C10 C11 1.344(14)
C11 C12 1.359(14)
C11 H11 0.9500
C13 C18 1.386(14)
C13 C14 1.396(14)
C14 C15 1.363(14)
C14 C19 1.497(15)
C15 C16 1.389(16)
C15 H15 0.9500
C16 C17 1.378(16)
C16 C20 1.526(15)
C17 C18 1.393(15)
C17 H17 0.9500
C18 C21 1.495(16)
C19 H19A 0.9800
C19 H19B 0.9800
C19 H19C 0.9800
C20 H20A 0.9800
C20 H20B 0.9800
C20 H20C 0.9800
C21 H21A 0.9800
C21 H21B 0.9800
C21 H21C 0.9800
C23 C24 1.364(12)
C23 C28 1.473(13)
C24 C25 1.384(13)
C24 H24 0.9500
C25 C26 1.362(13)
C25 C34 1.504(13)
C26 C27 1.368(13)
C26 H26 0.9500
C27 H27 0.9500
C28 C33 1.385(13)
C28 C29 1.420(13)
C29 C30 1.415(13)
C30 C31 1.346(13)
C30 H30 0.9500
C31 C32 1.383(14)
C32 C33 1.354(14)
C32 H32 0.9500
C34 C35 1.376(15)
C34 C39 1.404(14)
C35 C36 1.409(16)
C35 C40 1.518(17)
C36 C37 1.348(17)
C36 H36 0.9500
C37 C38 1.388(18)
C37 C41 1.517(17)
C38 C39 1.373(14)
C38 H38 0.9500
C39 C42 1.499(16)
C40 H40A 0.9800
C40 H40B 0.9800
C40 H40C 0.9800
C41 H41A 0.9800
C41 H41B 0.9800
C41 H41C 0.9800
C42 H42A 0.9800
C42 H42B 0.9800
C42 H42C 0.9800
C43 C44 1.385(13)
C43 C56 1.400(13)
C44 C53 1.378(13)
C46 C47 1.385(13)
C46 C51 1.406(13)
C47 C48 1.407(13)
C48 C49 1.375(13)
C48 H48 0.9500
C49 C50 1.387(14)
C49 H49 0.9500
C50 C51 1.381(13)
C50 H50 0.9500
C51 C52 1.481(14)
C52 C57 1.503(16)
C52 C53 1.521(14)
C52 C58 1.536(18)
C53 C54 1.381(14)
C54 C55 1.389(14)
C54 H54 0.9500
C55 C56 1.356(13)
C55 H55 0.9500
C56 H56 0.9500
C57 H57A 0.9800
C57 H57B 0.9800
C57 H57C 0.9800
C58 H58A 0.9800
C58 H58B 0.9800
C58 H58C 0.9800
C59 C64 1.381(13)
C59 C60 1.387(13)
C60 C61 1.385(13)
C60 H60 0.9500
C61 C62 1.359(15)
C61 H61 0.9500
C62 C63 1.389(16)
C62 H62 0.9500
C63 C64 1.368(14)
C63 H63 0.9500
C64 H64 0.9500
C65 C70 1.375(13)
C65 C66 1.397(13)
C66 C67 1.385(15)
C66 H66 0.9500
C67 C68 1.343(15)
C67 H67 0.9500
C68 C69 1.370(16)
C68 H68 0.9500
C69 C70 1.412(15)
C69 H69 0.9500
C70 H70 0.9500
C71 C76 1.373(13)
C71 C72 1.378(13)
C72 C73 1.377(15)
C72 H72 0.9500
C73 C74 1.347(16)
C73 H73 0.9500
C74 C75 1.377(16)
C74 H74 0.9500
C75 C76 1.373(14)
C75 H75 0.9500
C76 H76 0.9500
C77 C78 1.386(13)
C77 C82 1.389(13)
C78 C79 1.383(14)
C78 H78 0.9500
C79 C80 1.365(14)
C79 H79 0.9500
C80 C81 1.399(14)
C80 H80 0.9500
C81 C82 1.379(14)
C81 H81 0.9500
C82 H82 0.9500

loop_
_geom_torsion_atom_site_label_1
_geom_torsion_atom_site_label_2
_geom_torsion_atom_site_label_3
_geom_torsion_atom_site_label_4
_geom_torsion
C6 N1 C2 C3 -2.6(12)
Ir1 N1 C2 C3 -176.8(7)
C6 N1 C2 C7 173.8(8)
Ir1 N1 C2 C7 -0.4(9)
N1 C2 C3 C4 2.1(14)
C7 C2 C3 C4 -173.8(9)
C2 C3 C4 C5 -0.5(14)
C2 C3 C4 C13 176.5(9)
C3 C4 C5 C6 -0.6(14)
C13 C4 C5 C6 -177.6(9)
C2 N1 C6 C5 1.6(13)
Ir1 N1 C6 C5 175.2(7)
C4 C5 C6 N1 0.0(15)
N1 C2 C7 C12 -177.8(9)
C3 C2 C7 C12 -1.6(15)
N1 C2 C7 C8 2.3(11)
C3 C2 C7 C8 178.5(8)
C12 C7 C8 C9 0.7(13)
C2 C7 C8 C9 -179.4(8)
C12 C7 C8 Ir1 177.0(7)
C2 C7 C8 Ir1 -3.1(10)
C7 C8 C9 C10 -1.1(14)
Ir1 C8 C9 C10 -176.8(7)
C8 C9 C10 C11 0.2(16)
C8 C9 C10 F10 179.4(8)
C9 C10 C11 C12 1.1(16)
F10 C10 C11 C12 -178.1(9)
C10 C11 C12 F12 -177.4(9)
C10 C11 C12 C7 -1.5(16)
C8 C7 C12 F12 176.4(8)
C2 C7 C12 F12 -3.4(15)
C8 C7 C12 C11 0.6(15)
C2 C7 C12 C11 -179.3(10)
C5 C4 C13 C18 -73.3(13)
C3 C4 C13 C18 109.7(11)
C5 C4 C13 C14 101.2(11)
C3 C4 C13 C14 -75.7(12)
C18 C13 C14 C15 -0.2(14)
C4 C13 C14 C15 -174.7(9)
C18 C13 C14 C19 178.1(10)
C4 C13 C14 C19 3.7(14)
C13 C14 C15 C16 -0.1(14)
C19 C14 C15 C16 -178.5(10)
C14 C15 C16 C17 -0.6(15)
C14 C15 C16 C20 179.9(9)
C15 C16 C17 C18 1.6(15)
C20 C16 C17 C18 -178.9(10)
C14 C13 C18 C17 1.2(14)
C4 C13 C18 C17 175.5(9)
C14 C13 C18 C21 178.6(10)
C4 C13 C18 C21 -7.1(15)
C16 C17 C18 C13 -1.8(15)
C16 C17 C18 C21 -179.3(10)
C27 N22 C23 C24 -1.6(12)
Ir1 N22 C23 C24 -173.3(6)
C27 N22 C23 C28 171.3(7)
Ir1 N22 C23 C28 -0.5(9)
N22 C23 C24 C25 2.6(13)
C28 C23 C24 C25 -169.3(8)
C23 C24 C25 C26 -1.8(13)
C23 C24 C25 C34 175.8(8)
C24 C25 C26 C27 0.1(14)
C34 C25 C26 C27 -177.5(8)
C23 N22 C27 C26 -0.2(12)
Ir1 N22 C27 C26 170.9(7)
C25 C26 C27 N22 0.9(14)
N22 C23 C28 C33 -176.7(8)
C24 C23 C28 C33 -4.3(14)
N22 C23 C28 C29 -1.9(11)
C24 C23 C28 C29 170.4(8)
C33 C28 C29 C30 4.4(12)
C23 C28 C29 C30 -170.7(8)
C33 C28 C29 Ir1 178.6(7)
C23 C28 C29 Ir1 3.5(10)
C28 C29 C30 C31 -2.4(13)
Ir1 C29 C30 C31 -175.6(7)
C29 C30 C31 F31 178.3(8)
C29 C30 C31 C32 0.3(14)
C30 C31 C32 C33 -0.3(14)
F31 C31 C32 C33 -178.3(8)
C31 C32 C33 F33 -179.9(8)
C31 C32 C33 C28 2.6(14)
C29 C28 C33 F33 177.9(8)
C23 C28 C33 F33 -7.5(14)
C29 C28 C33 C32 -4.8(14)
C23 C28 C33 C32 169.8(9)
C26 C25 C34 C35 -63.7(13)
C24 C25 C34 C35 118.8(11)
C26 C25 C34 C39 116.1(11)
C24 C25 C34 C39 -61.4(13)
C39 C34 C35 C36 -1.5(16)
C25 C34 C35 C36 178.3(10)
C39 C34 C35 C40 179.3(12)
C25 C34 C35 C40 -0.9(17)
C34 C35 C36 C37 1.2(18)
C40 C35 C36 C37 -179.6(13)
C35 C36 C37 C38 -0.4(19)
C35 C36 C37 C41 178.5(12)
C36 C37 C38 C39 -0.2(18)
C41 C37 C38 C39 -179.1(11)
C37 C38 C39 C34 -0.1(16)
C37 C38 C39 C42 -177.9(11)
C35 C34 C39 C38 1.0(15)
C25 C34 C39 C38 -178.8(9)
C35 C34 C39 C42 178.7(10)
C25 C34 C39 C42 -1.1(15)
C59 P1 C43 C44 174.9(8)
C65 P1 C43 C44 72.4(8)
Ir1 P1 C43 C44 -63.3(8)
C59 P1 C43 C56 -0.6(10)
C65 P1 C43 C56 -103.1(9)
Ir1 P1 C43 C56 121.3(8)
C46 O45 C44 C53 -36.9(12)
C46 O45 C44 C43 143.9(9)
C56 C43 C44 C53 -2.2(15)
P1 C43 C44 C53 -178.2(8)
C56 C43 C44 O45 176.9(8)
P1 C43 C44 O45 0.9(11)
C44 O45 C46 C47 -140.5(8)
C44 O45 C46 C51 35.7(11)
O45 C46 C47 C48 179.0(8)
C51 C46 C47 C48 3.0(14)
O45 C46 C47 P2 3.4(11)
C51 C46 C47 P2 -172.5(8)
C71 P2 C47 C46 171.6(8)
C77 P2 C47 C46 -85.2(8)
Ir1 P2 C47 C46 48.2(8)
C71 P2 C47 C48 -3.6(9)
C77 P2 C47 C48 99.6(8)
Ir1 P2 C47 C48 -127.0(7)
C46 C47 C48 C49 -4.1(13)
P2 C47 C48 C49 171.3(7)
C47 C48 C49 C50 2.3(14)
C48 C49 C50 C51 1.1(15)
C49 C50 C51 C46 -2.2(15)
C49 C50 C51 C52 177.3(10)
C47 C46 C51 C50 0.1(15)
O45 C46 C51 C50 -175.8(8)
C47 C46 C51 C52 -179.5(9)
O45 C46 C51 C52 4.7(14)
C50 C51 C52 C57 17.4(16)
C46 C51 C52 C57 -163.1(10)
C50 C51 C52 C53 141.0(10)
C46 C51 C52 C53 -39.5(13)
C50 C51 C52 C58 -102.3(12)
C46 C51 C52 C58 77.3(11)
O45 C44 C53 C54 -179.6(8)
C43 C44 C53 C54 -0.6(15)
O45 C44 C53 C52 -2.0(14)
C43 C44 C53 C52 177.1(10)
C51 C52 C53 C44 38.6(13)
C57 C52 C53 C44 162.8(10)
C58 C52 C53 C44 -78.4(12)
C51 C52 C53 C54 -144.0(10)
C57 C52 C53 C54 -19.8(15)
C58 C52 C53 C54 99.0(12)
C44 C53 C54 C55 2.3(15)
C52 C53 C54 C55 -175.1(10)
C53 C54 C55 C56 -1.2(15)
C54 C55 C56 C43 -1.8(15)
C44 C43 C56 C55 3.4(14)
P1 C43 C56 C55 178.8(8)
C43 P1 C59 C64 -133.8(8)
C65 P1 C59 C64 -32.3(8)
Ir1 P1 C59 C64 101.5(7)
C43 P1 C59 C60 48.9(9)
C65 P1 C59 C60 150.4(8)
Ir1 P1 C59 C60 -75.8(8)
C64 C59 C60 C61 1.3(14)
P1 C59 C60 C61 178.6(7)
C59 C60 C61 C62 -0.8(15)
C60 C61 C62 C63 -0.7(16)
C61 C62 C63 C64 1.6(16)
C62 C63 C64 C59 -1.2(16)
C60 C59 C64 C63 -0.3(14)
P1 C59 C64 C63 -177.6(8)
C43 P1 C65 C70 -120.2(8)
C59 P1 C65 C70 133.2(8)
Ir1 P1 C65 C70 9.0(9)
C43 P1 C65 C66 60.2(8)
C59 P1 C65 C66 -46.4(8)
Ir1 P1 C65 C66 -170.7(6)
C70 C65 C66 C67 -3.0(14)
P1 C65 C66 C67 176.6(7)
C65 C66 C67 C68 2.8(16)
C66 C67 C68 C69 -0.6(17)
C67 C68 C69 C70 -1.1(17)
C66 C65 C70 C69 1.3(14)
P1 C65 C70 C69 -178.3(8)
C68 C69 C70 C65 0.7(16)
C77 P2 C71 C76 -1.9(8)
C47 P2 C71 C76 102.7(8)
Ir1 P2 C71 C76 -130.5(7)
C77 P2 C71 C72 -175.1(7)
C47 P2 C71 C72 -70.4(8)
Ir1 P2 C71 C72 56.4(8)
C76 C71 C72 C73 2.1(13)
P2 C71 C72 C73 175.5(8)
C71 C72 C73 C74 -2.0(15)
C72 C73 C74 C75 0.4(16)
C73 C74 C75 C76 1.1(16)
C72 C71 C76 C75 -0.6(14)
P2 C71 C76 C75 -173.8(8)
C74 C75 C76 C71 -1.0(15)
C71 P2 C77 C78 104.4(7)
C47 P2 C77 C78 2.5(8)
Ir1 P2 C77 C78 -130.6(6)
C71 P2 C77 C82 -72.0(7)
C47 P2 C77 C82 -174.0(7)
Ir1 P2 C77 C82 52.9(8)
C82 C77 C78 C79 -0.9(13)
P2 C77 C78 C79 -177.5(7)
C77 C78 C79 C80 -0.5(14)
C78 C79 C80 C81 0.9(14)
C79 C80 C81 C82 0.1(15)
C80 C81 C82 C77 -1.6(14)
C78 C77 C82 C81 2.0(13)
P2 C77 C82 C81 178.6(7)
